data_4068320
loop_
_publ_author_name
'Blug, Matthias'
'Doux, Marjolaine'
'Le Goff, Xavier'
'Ma\^itre, Philippe'
'Ribot, Fran\,cois'
'Le Floch, Pascal'
'M\'ezailles, Nicolas'

_publ_section_title
;
 The Effect of a Fourth Binding Site on the Stabilization of Cationic SPS
 Pincer Palladium Complexes: Experimental, DFT, and Mass Spectrometric
 Studies
;
_journal_issue 7
_journal_name_full Organometallics
_journal_page_first 2020
_journal_paper_doi 10.1021/om800690t
_journal_volume 28
_journal_year 2009
_chemical_formula_sum 'C50 H44 Cl8 N P3 Pd S2'
_chemical_formula_weight 1205.89
_chemical_name_systematic
; 
 ? 
;
_space_group_IT_number 2
_symmetry_cell_setting triclinic
_symmetry_space_group_name_Hall '-P 1'
_symmetry_space_group_name_H-M 'P -1'
_atom_sites_solution_hydrogens geom
_atom_sites_solution_primary direct
_atom_sites_solution_secondary difmap
_audit_creation_method SHELXL-97
_cell_angle_alpha 82.918(1)
_cell_angle_beta 89.160(1)
_cell_angle_gamma 68.868(1)
_cell_formula_units_Z 2
_cell_length_a 9.618(1)
_cell_length_b 13.260(1)
_cell_length_c 22.200(1)
_cell_measurement_reflns_used 5995
_cell_measurement_temperature 150.0(1)
_cell_measurement_theta_max 27.485
_cell_measurement_theta_min 2.910
_cell_volume 2619.4(4)
_computing_structure_refinement 'SHELXL-97 (Sheldrick, 1997)'
_computing_structure_solution 'SHELXS-97 (Sheldrick, 1990)'
_diffrn_ambient_temperature 150.0(1)
_diffrn_measured_fraction_theta_full 0.938
_diffrn_measured_fraction_theta_max 0.938
_diffrn_measurement_device_type KappaCCD
_diffrn_measurement_method 'phi and omega scans'
_diffrn_radiation_monochromator graphite
_diffrn_radiation_source 'fine-focus sealed tube'
_diffrn_radiation_type MoK\a
_diffrn_radiation_wavelength 0.71069
_diffrn_reflns_av_R_equivalents 0.0280
_diffrn_reflns_av_sigmaI/netI 0.0540
_diffrn_reflns_limit_h_max 11
_diffrn_reflns_limit_h_min -12
_diffrn_reflns_limit_k_max 17
_diffrn_reflns_limit_k_min -17
_diffrn_reflns_limit_l_max 28
_diffrn_reflns_limit_l_min -28
_diffrn_reflns_number 21984
_diffrn_reflns_theta_full 27.48
_diffrn_reflns_theta_max 27.48
_diffrn_reflns_theta_min 3.05
_exptl_absorpt_coefficient_mu 0.970
_exptl_absorpt_correction_T_max 0.9531
_exptl_absorpt_correction_T_min 0.8077
_exptl_absorpt_correction_type multi-scan
_exptl_crystal_colour orange
_exptl_crystal_density_diffrn 1.529
_exptl_crystal_density_method 'not measured'
_exptl_crystal_description plate
_exptl_crystal_F_000 1220
_exptl_crystal_size_max 0.23
_exptl_crystal_size_mid 0.16
_exptl_crystal_size_min 0.05
_refine_diff_density_max 1.201
_refine_diff_density_min -0.918
_refine_diff_density_rms 0.089
_refine_ls_extinction_method none
_refine_ls_goodness_of_fit_ref 1.062
_refine_ls_hydrogen_treatment constr
_refine_ls_matrix_type full
_refine_ls_number_parameters 562
_refine_ls_number_reflns 11290
_refine_ls_number_restraints 0
_refine_ls_restrained_S_all 1.062
_refine_ls_R_factor_all 0.0704
_refine_ls_R_factor_gt 0.0479
_refine_ls_shift/su_max 0.001
_refine_ls_shift/su_mean 0.000
_refine_ls_structure_factor_coef Fsqd
_refine_ls_weighting_details 'calc w=1/[\s^2^(Fo^2^)+(0.0764P)^2^+0.7887P] where P=(Fo^2^+2Fc^2^)/3'
_refine_ls_weighting_scheme calc
_refine_ls_wR_factor_gt 0.1340
_refine_ls_wR_factor_ref 0.1442
_reflns_number_gt 8108
_reflns_number_total 11290
_reflns_threshold_expression >2sigma(I)
_cod_data_source_file om800690t_si_002.cif
_cod_data_source_block mb128
_cod_depositor_comments
;
The following automatic conversions were performed:

'_symmetry_cell_setting' value 'Triclinic' changed to 'triclinic'
according to /home/saulius/struct/CIF-dictionaries/cif_core.dic
dictionary named 'cif_core.dic' version 2.4.2 from 2011-04-26.

Automatic conversion script
Id: cif_fix_values 1715 2011-07-08 13:25:40Z adriana 
;
_cod_original_sg_symbol_H-M 'P-1     '
_cod_database_code 4068320

loop_
_symmetry_equiv_pos_as_xyz
'x, y, z'
'-x, -y, -z'

loop_
_atom_site_label
_atom_site_type_symbol
_atom_site_fract_x
_atom_site_fract_y
_atom_site_fract_z
_atom_site_U_iso_or_equiv
_atom_site_adp_type
_atom_site_occupancy
_atom_site_symmetry_multiplicity
_atom_site_calc_flag
_atom_site_refinement_flags
Pd1 Pd 0.78151(3) 0.50646(2) 0.191085(12) 0.03377(10) Uani 1 1 d .
Cl1 Cl 0.95701(10) 0.56704(8) 0.13602(5) 0.0491(2) Uani 1 1 d .
S1 S 0.70642(10) 0.65989(7) 0.24160(5) 0.0419(2) Uani 1 1 d .
S2 S 0.83442(10) 0.35149(7) 0.14327(4) 0.0406(2) Uani 1 1 d .
P1 P 0.63823(9) 0.44398(6) 0.24948(4) 0.02955(19) Uani 1 1 d .
P2 P 0.49008(10) 0.67742(6) 0.25233(4) 0.0322(2) Uani 1 1 d .
P3 P 0.65107(10) 0.30847(7) 0.15272(4) 0.0327(2) Uani 1 1 d .
N1 N 0.7082(4) 0.4486(3) 0.40800(15) 0.0444(8) Uani 1 1 d .
H1N H 0.647(5) 0.425(4) 0.415(2) 0.053 Uiso 1 1 d .
C1 C 0.4796(4) 0.5481(2) 0.27356(15) 0.0310(7) Uani 1 1 d .
C2 C 0.3570(4) 0.5205(2) 0.29215(15) 0.0308(7) Uani 1 1 d .
C3 C 0.3448(4) 0.4215(3) 0.28345(15) 0.0338(7) Uani 1 1 d .
H3 H 0.2707 0.4018 0.3052 0.041 Uiso 1 1 calc R
C4 C 0.4339(4) 0.3484(2) 0.24494(15) 0.0308(7) Uani 1 1 d .
C5 C 0.5618(4) 0.3579(2) 0.21915(15) 0.0317(7) Uani 1 1 d .
C6 C 0.7429(4) 0.3576(3) 0.31818(16) 0.0366(8) Uani 1 1 d .
H6A H 0.6788 0.3225 0.3403 0.044 Uiso 1 1 calc R
H6B H 0.8313 0.2990 0.3052 0.044 Uiso 1 1 calc R
C7 C 0.7935(4) 0.4164(3) 0.36050(15) 0.0367(8) Uani 1 1 d .
C8 C 0.9191(5) 0.4422(3) 0.35467(18) 0.0487(9) Uani 1 1 d .
H8 H 0.9827 0.4198 0.3219 0.058 Uiso 1 1 calc R
C9 C 0.9548(6) 0.5002(4) 0.3957(2) 0.0622(12) Uani 1 1 d .
H9 H 1.0430 0.5168 0.3917 0.075 Uiso 1 1 calc R
C10 C 0.8598(6) 0.5335(3) 0.4426(2) 0.0616(13) Uani 1 1 d .
H10 H 0.8800 0.5757 0.4704 0.074 Uiso 1 1 calc R
C11 C 0.7385(6) 0.5057(3) 0.44849(19) 0.0579(12) Uani 1 1 d .
H11 H 0.6743 0.5265 0.4813 0.069 Uiso 1 1 calc R
C12 C 0.4168(4) 0.7722(3) 0.30681(16) 0.0379(8) Uani 1 1 d .
C13 C 0.5028(5) 0.7639(3) 0.35797(19) 0.0532(11) Uani 1 1 d .
H13 H 0.6011 0.7113 0.3635 0.064 Uiso 1 1 calc R
C14 C 0.4425(7) 0.8340(4) 0.4012(2) 0.0702(14) Uani 1 1 d .
H14 H 0.4985 0.8276 0.4373 0.084 Uiso 1 1 calc R
C15 C 0.3030(7) 0.9120(4) 0.3919(2) 0.0707(15) Uani 1 1 d .
H15 H 0.2645 0.9617 0.4208 0.085 Uiso 1 1 calc R
C16 C 0.2196(6) 0.9191(3) 0.3421(2) 0.0572(12) Uani 1 1 d .
H16 H 0.1220 0.9728 0.3367 0.069 Uiso 1 1 calc R
C17 C 0.2736(4) 0.8500(3) 0.29933(18) 0.0433(9) Uani 1 1 d .
H17 H 0.2135 0.8551 0.2647 0.052 Uiso 1 1 calc R
C18 C 0.3834(4) 0.7399(2) 0.18288(15) 0.0338(7) Uani 1 1 d .
C19 C 0.4053(4) 0.8303(3) 0.15091(17) 0.0426(9) Uani 1 1 d .
H19 H 0.4804 0.8541 0.1643 0.051 Uiso 1 1 calc R
C20 C 0.3180(5) 0.8850(3) 0.09986(19) 0.0520(10) Uani 1 1 d .
H20 H 0.3324 0.9470 0.0786 0.062 Uiso 1 1 calc R
C21 C 0.2100(5) 0.8505(3) 0.07946(19) 0.0485(10) Uani 1 1 d .
H21 H 0.1495 0.8895 0.0446 0.058 Uiso 1 1 calc R
C22 C 0.1895(4) 0.7594(3) 0.10950(18) 0.0456(9) Uani 1 1 d .
H22 H 0.1162 0.7350 0.0949 0.055 Uiso 1 1 calc R
C23 C 0.2770(4) 0.7032(3) 0.16137(16) 0.0365(8) Uani 1 1 d .
H23 H 0.2640 0.6401 0.1819 0.044 Uiso 1 1 calc R
C24 C 0.2315(4) 0.6011(3) 0.32206(16) 0.0342(7) Uani 1 1 d .
C25 C 0.2570(4) 0.6235(3) 0.37982(16) 0.0388(8) Uani 1 1 d .
H25 H 0.3521 0.5876 0.3996 0.047 Uiso 1 1 calc R
C26 C 0.1440(5) 0.6979(3) 0.40833(18) 0.0453(9) Uani 1 1 d .
H26 H 0.1615 0.7128 0.4477 0.054 Uiso 1 1 calc R
C27 C 0.0058(5) 0.7505(3) 0.3796(2) 0.0489(10) Uani 1 1 d .
H27 H -0.0713 0.8020 0.3991 0.059 Uiso 1 1 calc R
C28 C -0.0209(4) 0.7287(3) 0.32282(19) 0.0456(9) Uani 1 1 d .
H28 H -0.1160 0.7657 0.3032 0.055 Uiso 1 1 calc R
C29 C 0.0910(4) 0.6525(3) 0.29395(17) 0.0395(8) Uani 1 1 d .
H29 H 0.0713 0.6358 0.2553 0.047 Uiso 1 1 calc R
C30 C 0.3849(4) 0.2584(3) 0.23256(16) 0.0327(7) Uani 1 1 d .
C31 C 0.2498(4) 0.2780(3) 0.20252(18) 0.0412(9) Uani 1 1 d .
H31 H 0.1856 0.3506 0.1891 0.049 Uiso 1 1 calc R
C32 C 0.2094(4) 0.1905(3) 0.1923(2) 0.0476(9) Uani 1 1 d .
H32 H 0.1185 0.2036 0.1709 0.057 Uiso 1 1 calc R
C33 C 0.2995(5) 0.0854(3) 0.2129(2) 0.0489(10) Uani 1 1 d .
H33 H 0.2706 0.0264 0.2059 0.059 Uiso 1 1 calc R
C34 C 0.4311(5) 0.0655(3) 0.2436(2) 0.0491(10) Uani 1 1 d .
H34 H 0.4922 -0.0072 0.2584 0.059 Uiso 1 1 calc R
C35 C 0.4756(4) 0.1510(3) 0.25311(18) 0.0435(9) Uani 1 1 d .
H35 H 0.5680 0.1364 0.2737 0.052 Uiso 1 1 calc R
C36 C 0.5240(4) 0.3625(3) 0.08781(15) 0.0339(7) Uani 1 1 d .
C37 C 0.3760(4) 0.4270(3) 0.09371(16) 0.0355(8) Uani 1 1 d .
H37 H 0.3408 0.4466 0.1324 0.043 Uiso 1 1 calc R
C38 C 0.2796(4) 0.4627(3) 0.04371(17) 0.0433(9) Uani 1 1 d .
H38 H 0.1778 0.5059 0.0481 0.052 Uiso 1 1 calc R
C39 C 0.3309(5) 0.4357(3) -0.01288(17) 0.0442(9) Uani 1 1 d .
H39 H 0.2642 0.4594 -0.0473 0.053 Uiso 1 1 calc R
C40 C 0.4801(5) 0.3738(3) -0.01920(17) 0.0433(9) Uani 1 1 d .
H40 H 0.5156 0.3568 -0.0582 0.052 Uiso 1 1 calc R
C41 C 0.5771(4) 0.3369(3) 0.03025(16) 0.0391(8) Uani 1 1 d .
H41 H 0.6791 0.2945 0.0256 0.047 Uiso 1 1 calc R
C42 C 0.7192(4) 0.1613(3) 0.15628(17) 0.0412(9) Uani 1 1 d .
C43 C 0.6495(5) 0.1103(3) 0.1224(2) 0.0544(11) Uani 1 1 d .
H43 H 0.5678 0.1525 0.0955 0.065 Uiso 1 1 calc R
C44 C 0.7005(6) -0.0031(3) 0.1283(2) 0.0699(14) Uani 1 1 d .
H44 H 0.6543 -0.0386 0.1051 0.084 Uiso 1 1 calc R
C45 C 0.8184(6) -0.0638(3) 0.1681(3) 0.0761(16) Uani 1 1 d .
H45 H 0.8539 -0.1411 0.1716 0.091 Uiso 1 1 calc R
C46 C 0.8855(5) -0.0134(4) 0.2030(3) 0.0757(15) Uani 1 1 d .
H46 H 0.9639 -0.0556 0.2314 0.091 Uiso 1 1 calc R
C47 C 0.8373(5) 0.0988(3) 0.1960(2) 0.0577(11) Uani 1 1 d .
H47 H 0.8855 0.1337 0.2187 0.069 Uiso 1 1 calc R
C48 C 0.1681(7) 0.2368(4) 0.0143(3) 0.0827(17) Uani 1 1 d .
H48A H 0.1671 0.2813 0.0471 0.099 Uiso 1 1 calc R
H48B H 0.1311 0.2868 -0.0237 0.099 Uiso 1 1 calc R
C49 C 0.2219(8) 0.9138(5) 0.5557(3) 0.109(2) Uani 1 1 d .
H49A H 0.3180 0.8576 0.5471 0.131 Uiso 1 1 calc R
H49B H 0.2030 0.9793 0.5257 0.131 Uiso 1 1 calc R
Cl4 Cl 0.35516(15) 0.14591(11) 0.00511(7) 0.0769(4) Uani 1 1 d .
Cl3 Cl -0.05113(15) 0.83617(10) -0.03223(7) 0.0737(3) Uani 1 1 d .
Cl5 Cl 0.9265(3) 0.13654(14) 0.44657(9) 0.1284(8) Uani 1 1 d .
Cl6 Cl 0.7754(3) 0.05437(17) 0.37126(9) 0.1678(12) Uani 1 1 d .
Cl2 Cl 0.50904(14) 0.65473(8) 0.55163(5) 0.0641(3) Uani 1 1 d .

loop_
_atom_site_aniso_label
_atom_site_aniso_U_11
_atom_site_aniso_U_22
_atom_site_aniso_U_33
_atom_site_aniso_U_23
_atom_site_aniso_U_13
_atom_site_aniso_U_12
Pd1 0.02759(15) 0.03773(15) 0.03617(17) -0.00141(11) 0.00212(11) -0.01312(11)
Cl1 0.0373(5) 0.0601(6) 0.0530(6) -0.0001(4) 0.0093(4) -0.0239(4)
S1 0.0344(5) 0.0380(5) 0.0576(6) -0.0062(4) 0.0018(4) -0.0182(4)
S2 0.0294(4) 0.0483(5) 0.0442(5) -0.0127(4) 0.0074(4) -0.0124(4)
P1 0.0274(4) 0.0305(4) 0.0307(5) -0.0046(3) 0.0027(3) -0.0102(3)
P2 0.0327(5) 0.0292(4) 0.0364(5) -0.0063(3) 0.0015(4) -0.0125(3)
P3 0.0293(4) 0.0334(4) 0.0338(5) -0.0075(4) 0.0034(4) -0.0083(3)
N1 0.043(2) 0.0458(18) 0.0370(18) 0.0007(14) -0.0029(15) -0.0096(14)
C1 0.0311(17) 0.0313(16) 0.0323(18) -0.0058(13) 0.0001(14) -0.0127(13)
C2 0.0301(17) 0.0322(16) 0.0287(17) -0.0048(13) 0.0036(13) -0.0094(13)
C3 0.0335(18) 0.0352(17) 0.0345(18) -0.0047(14) 0.0097(14) -0.0150(14)
C4 0.0338(17) 0.0271(15) 0.0310(17) 0.0012(13) 0.0009(14) -0.0121(13)
C5 0.0282(17) 0.0318(16) 0.0350(18) -0.0063(13) 0.0029(14) -0.0101(13)
C6 0.0365(19) 0.0380(18) 0.0341(19) 0.0004(14) -0.0006(15) -0.0135(15)
C7 0.0379(19) 0.0379(17) 0.0288(18) 0.0029(14) -0.0021(15) -0.0093(15)
C8 0.056(2) 0.062(2) 0.036(2) 0.0007(17) -0.0047(18) -0.031(2)
C9 0.078(3) 0.068(3) 0.049(3) 0.010(2) -0.021(2) -0.041(3)
C10 0.086(4) 0.049(2) 0.046(3) -0.0049(19) -0.022(2) -0.020(2)
C11 0.066(3) 0.054(2) 0.039(2) -0.0071(19) -0.007(2) -0.003(2)
C12 0.051(2) 0.0310(17) 0.037(2) -0.0056(14) 0.0036(16) -0.0204(16)
C13 0.075(3) 0.044(2) 0.045(2) -0.0075(18) -0.008(2) -0.025(2)
C14 0.121(5) 0.062(3) 0.038(2) -0.012(2) -0.006(3) -0.043(3)
C15 0.116(5) 0.055(3) 0.048(3) -0.024(2) 0.020(3) -0.034(3)
C16 0.077(3) 0.039(2) 0.054(3) -0.0172(19) 0.021(2) -0.016(2)
C17 0.051(2) 0.0361(18) 0.046(2) -0.0116(16) 0.0073(18) -0.0177(17)
C18 0.0367(18) 0.0293(16) 0.0347(18) -0.0096(13) 0.0051(15) -0.0097(14)
C19 0.050(2) 0.0385(18) 0.045(2) -0.0038(16) 0.0005(17) -0.0228(17)
C20 0.065(3) 0.040(2) 0.047(2) 0.0047(17) -0.005(2) -0.0173(19)
C21 0.050(2) 0.044(2) 0.045(2) -0.0004(17) -0.0077(18) -0.0112(18)
C22 0.043(2) 0.050(2) 0.042(2) -0.0084(17) -0.0014(17) -0.0137(17)
C23 0.039(2) 0.0387(18) 0.0333(19) -0.0070(14) 0.0059(15) -0.0158(15)
C24 0.0340(18) 0.0315(16) 0.040(2) -0.0062(14) 0.0053(15) -0.0153(14)
C25 0.045(2) 0.0386(18) 0.036(2) -0.0082(15) 0.0065(16) -0.0183(16)
C26 0.057(3) 0.0387(19) 0.043(2) -0.0156(16) 0.0155(19) -0.0182(18)
C27 0.045(2) 0.0377(19) 0.065(3) -0.0191(18) 0.017(2) -0.0115(17)
C28 0.034(2) 0.0418(19) 0.060(3) -0.0131(18) 0.0056(18) -0.0105(16)
C29 0.038(2) 0.0360(17) 0.045(2) -0.0070(15) 0.0043(16) -0.0128(15)
C30 0.0326(18) 0.0322(16) 0.0364(19) -0.0072(14) 0.0052(14) -0.0147(14)
C31 0.037(2) 0.0314(17) 0.054(2) -0.0042(16) 0.0026(17) -0.0110(15)
C32 0.039(2) 0.045(2) 0.064(3) -0.0079(18) -0.0049(18) -0.0203(17)
C33 0.051(2) 0.0335(18) 0.069(3) -0.0110(18) -0.001(2) -0.0210(17)
C34 0.054(2) 0.0275(17) 0.065(3) -0.0012(17) -0.004(2) -0.0150(16)
C35 0.038(2) 0.0368(18) 0.053(2) -0.0006(16) -0.0048(17) -0.0120(16)
C36 0.0342(18) 0.0345(16) 0.0333(18) -0.0065(14) 0.0044(14) -0.0121(14)
C37 0.0327(18) 0.0346(17) 0.0359(19) -0.0033(14) 0.0072(15) -0.0090(14)
C38 0.035(2) 0.047(2) 0.045(2) -0.0015(17) 0.0058(17) -0.0131(16)
C39 0.050(2) 0.049(2) 0.034(2) 0.0048(16) -0.0052(17) -0.0208(18)
C40 0.054(2) 0.049(2) 0.033(2) -0.0098(16) 0.0058(17) -0.0243(18)
C41 0.041(2) 0.0413(18) 0.0348(19) -0.0092(15) 0.0101(16) -0.0134(16)
C42 0.0358(19) 0.0350(18) 0.048(2) -0.0130(16) 0.0056(16) -0.0043(15)
C43 0.063(3) 0.041(2) 0.058(3) -0.0126(19) -0.006(2) -0.0146(19)
C44 0.098(4) 0.040(2) 0.073(3) -0.019(2) 0.001(3) -0.022(2)
C45 0.071(3) 0.032(2) 0.110(4) -0.010(3) 0.016(3) -0.001(2)
C46 0.050(3) 0.048(3) 0.110(4) 0.001(3) -0.009(3) 0.002(2)
C47 0.042(2) 0.045(2) 0.079(3) -0.010(2) -0.012(2) -0.0063(18)
C48 0.109(5) 0.054(3) 0.084(4) 0.000(3) -0.026(3) -0.030(3)
C49 0.113(5) 0.090(4) 0.101(5) -0.021(4) -0.022(4) -0.003(4)
Cl4 0.0717(8) 0.0764(8) 0.0900(10) -0.0036(7) -0.0060(7) -0.0376(7)
Cl3 0.0637(8) 0.0735(7) 0.0846(9) -0.0203(6) -0.0058(6) -0.0218(6)
Cl5 0.1494(18) 0.0864(11) 0.0985(13) 0.0013(9) 0.0052(12) 0.0141(11)
Cl6 0.218(3) 0.1082(13) 0.0905(13) -0.0295(11) -0.0562(14) 0.0531(15)
Cl2 0.0773(8) 0.0501(6) 0.0603(7) -0.0070(5) 0.0270(6) -0.0184(5)

loop_
_atom_type_symbol
_atom_type_description
_atom_type_scat_dispersion_real
_atom_type_scat_dispersion_imag
_atom_type_scat_source
C C 0.0033 0.0016 'International Tables Vol C Tables 4.2.6.8 and 6.1.1.4'
H H 0.0000 0.0000 'International Tables Vol C Tables 4.2.6.8 and 6.1.1.4'
N N 0.0061 0.0033 'International Tables Vol C Tables 4.2.6.8 and 6.1.1.4'
P P 0.1023 0.0942 'International Tables Vol C Tables 4.2.6.8 and 6.1.1.4'
S S 0.1246 0.1234 'International Tables Vol C Tables 4.2.6.8 and 6.1.1.4'
Cl Cl 0.1484 0.1585 'International Tables Vol C Tables 4.2.6.8 and 6.1.1.4'
Pd Pd -0.9988 1.0072 'International Tables Vol C Tables 4.2.6.8 and 6.1.1.4'

loop_
_geom_angle_atom_site_label_1
_geom_angle_atom_site_label_2
_geom_angle_atom_site_label_3
_geom_angle
_geom_angle_site_symmetry_1
_geom_angle_site_symmetry_3
P1 Pd1 S2 86.55(3) . .
P1 Pd1 S1 88.39(3) . .
S2 Pd1 S1 174.37(3) . .
P1 Pd1 Cl1 173.92(4) . .
S2 Pd1 Cl1 94.45(3) . .
S1 Pd1 Cl1 90.84(3) . .
P2 S1 Pd1 98.70(4) . .
P3 S2 Pd1 106.00(4) . .
C5 P1 C1 103.53(15) . .
C5 P1 C6 102.69(16) . .
C1 P1 C6 107.91(16) . .
C5 P1 Pd1 117.17(11) . .
C1 P1 Pd1 113.50(11) . .
C6 P1 Pd1 111.07(12) . .
C1 P2 C18 109.77(16) . .
C1 P2 C12 114.45(16) . .
C18 P2 C12 106.01(16) . .
C1 P2 S1 108.84(12) . .
C18 P2 S1 110.53(12) . .
C12 P2 S1 107.19(13) . .
C5 P3 C36 110.39(15) . .
C5 P3 C42 113.92(16) . .
C36 P3 C42 106.82(17) . .
C5 P3 S2 107.40(12) . .
C36 P3 S2 112.26(12) . .
C42 P3 S2 106.06(13) . .
C7 N1 C11 123.4(4) . .
C7 N1 H1N 118(4) . .
C11 N1 H1N 118(4) . .
C2 C1 P2 129.5(2) . .
C2 C1 P1 117.8(2) . .
P2 C1 P1 110.84(18) . .
C3 C2 C1 122.8(3) . .
C3 C2 C24 118.3(3) . .
C1 C2 C24 118.9(3) . .
C2 C3 C4 125.1(3) . .
C2 C3 H3 117.4 . .
C4 C3 H3 117.4 . .
C5 C4 C3 122.9(3) . .
C5 C4 C30 120.3(3) . .
C3 C4 C30 116.8(3) . .
C4 C5 P1 117.7(2) . .
C4 C5 P3 129.2(3) . .
P1 C5 P3 112.63(18) . .
C7 C6 P1 114.8(2) . .
C7 C6 H6A 108.6 . .
P1 C6 H6A 108.6 . .
C7 C6 H6B 108.6 . .
P1 C6 H6B 108.6 . .
H6A C6 H6B 107.5 . .
N1 C7 C8 117.2(4) . .
N1 C7 C6 117.4(3) . .
C8 C7 C6 125.4(3) . .
C7 C8 C9 121.1(4) . .
C7 C8 H8 119.4 . .
C9 C8 H8 119.4 . .
C10 C9 C8 118.6(5) . .
C10 C9 H9 120.7 . .
C8 C9 H9 120.7 . .
C11 C10 C9 119.6(4) . .
C11 C10 H10 120.2 . .
C9 C10 H10 120.2 . .
N1 C11 C10 120.0(4) . .
N1 C11 H11 120.0 . .
C10 C11 H11 120.0 . .
C13 C12 C17 119.8(3) . .
C13 C12 P2 119.2(3) . .
C17 C12 P2 120.9(3) . .
C12 C13 C14 118.8(4) . .
C12 C13 H13 120.6 . .
C14 C13 H13 120.6 . .
C15 C14 C13 120.3(5) . .
C15 C14 H14 119.9 . .
C13 C14 H14 119.9 . .
C16 C15 C14 120.6(4) . .
C16 C15 H15 119.7 . .
C14 C15 H15 119.7 . .
C15 C16 C17 120.8(4) . .
C15 C16 H16 119.6 . .
C17 C16 H16 119.6 . .
C16 C17 C12 119.7(4) . .
C16 C17 H17 120.2 . .
C12 C17 H17 120.2 . .
C23 C18 C19 119.5(3) . .
C23 C18 P2 122.1(3) . .
C19 C18 P2 118.4(3) . .
C20 C19 C18 120.0(4) . .
C20 C19 H19 120.0 . .
C18 C19 H19 120.0 . .
C21 C20 C19 120.5(4) . .
C21 C20 H20 119.7 . .
C19 C20 H20 119.7 . .
C20 C21 C22 120.3(4) . .
C20 C21 H21 119.8 . .
C22 C21 H21 119.8 . .
C21 C22 C23 119.8(4) . .
C21 C22 H22 120.1 . .
C23 C22 H22 120.1 . .
C18 C23 C22 119.8(3) . .
C18 C23 H23 120.1 . .
C22 C23 H23 120.1 . .
C29 C24 C25 119.5(3) . .
C29 C24 C2 121.7(3) . .
C25 C24 C2 118.8(3) . .
C26 C25 C24 120.1(4) . .
C26 C25 H25 119.9 . .
C24 C25 H25 119.9 . .
C27 C26 C25 120.1(4) . .
C27 C26 H26 120.0 . .
C25 C26 H26 120.0 . .
C28 C27 C26 120.3(3) . .
C28 C27 H27 119.8 . .
C26 C27 H27 119.8 . .
C27 C28 C29 120.3(4) . .
C27 C28 H28 119.8 . .
C29 C28 H28 119.8 . .
C24 C29 C28 119.6(4) . .
C24 C29 H29 120.2 . .
C28 C29 H29 120.2 . .
C31 C30 C35 119.0(3) . .
C31 C30 C4 122.0(3) . .
C35 C30 C4 118.9(3) . .
C30 C31 C32 119.5(3) . .
C30 C31 H31 120.2 . .
C32 C31 H31 120.2 . .
C33 C32 C31 120.7(4) . .
C33 C32 H32 119.6 . .
C31 C32 H32 119.6 . .
C34 C33 C32 120.1(3) . .
C34 C33 H33 120.0 . .
C32 C33 H33 120.0 . .
C33 C34 C35 120.4(3) . .
C33 C34 H34 119.8 . .
C35 C34 H34 119.8 . .
C34 C35 C30 120.2(4) . .
C34 C35 H35 119.9 . .
C30 C35 H35 119.9 . .
C37 C36 C41 119.7(3) . .
C37 C36 P3 121.5(3) . .
C41 C36 P3 118.7(3) . .
C38 C37 C36 120.3(3) . .
C38 C37 H37 119.9 . .
C36 C37 H37 119.9 . .
C37 C38 C39 120.1(3) . .
C37 C38 H38 120.0 . .
C39 C38 H38 120.0 . .
C38 C39 C40 119.8(4) . .
C38 C39 H39 120.1 . .
C40 C39 H39 120.1 . .
C41 C40 C39 120.8(3) . .
C41 C40 H40 119.6 . .
C39 C40 H40 119.6 . .
C40 C41 C36 119.3(3) . .
C40 C41 H41 120.3 . .
C36 C41 H41 120.3 . .
C47 C42 C43 119.7(3) . .
C47 C42 P3 119.2(3) . .
C43 C42 P3 121.0(3) . .
C44 C43 C42 119.5(4) . .
C44 C43 H43 120.3 . .
C42 C43 H43 120.3 . .
C45 C44 C43 119.8(5) . .
C45 C44 H44 120.1 . .
C43 C44 H44 120.1 . .
C44 C45 C46 120.8(4) . .
C44 C45 H45 119.6 . .
C46 C45 H45 119.6 . .
C47 C46 C45 119.2(5) . .
C47 C46 H46 120.4 . .
C45 C46 H46 120.4 . .
C46 C47 C42 120.9(4) . .
C46 C47 H47 119.6 . .
C42 C47 H47 119.6 . .
Cl3 C48 Cl4 110.6(3) 2_565 .
Cl3 C48 H48A 109.5 2_565 .
Cl4 C48 H48A 109.5 . .
Cl3 C48 H48B 109.5 2_565 .
Cl4 C48 H48B 109.5 . .
H48A C48 H48B 108.1 . .
Cl6 C49 Cl5 105.0(5) 2_666 2_666
Cl6 C49 H49A 110.8 2_666 .
Cl5 C49 H49A 110.8 2_666 .
Cl6 C49 H49B 110.8 2_666 .
Cl5 C49 H49B 110.8 2_666 .
H49A C49 H49B 108.8 . .

loop_
_geom_bond_atom_site_label_1
_geom_bond_atom_site_label_2
_geom_bond_distance
_geom_bond_site_symmetry_2
Pd1 P1 2.1845(9) .
Pd1 S2 2.3187(9) .
Pd1 S1 2.3233(9) .
Pd1 Cl1 2.3800(9) .
S1 P2 2.0226(13) .
S2 P3 2.0406(13) .
P1 C5 1.762(3) .
P1 C1 1.777(3) .
P1 C6 1.853(3) .
P2 C1 1.760(3) .
P2 C18 1.798(4) .
P2 C12 1.803(3) .
P3 C5 1.771(3) .
P3 C36 1.802(4) .
P3 C42 1.812(3) .
N1 C7 1.342(5) .
N1 C11 1.342(6) .
N1 H1N 0.77(5) .
C1 C2 1.398(5) .
C2 C3 1.396(5) .
C2 C24 1.504(4) .
C3 C4 1.410(4) .
C3 H3 0.9500 .
C4 C5 1.390(5) .
C4 C30 1.487(4) .
C6 C7 1.481(5) .
C6 H6A 0.9900 .
C6 H6B 0.9900 .
C7 C8 1.369(5) .
C8 C9 1.383(6) .
C8 H8 0.9500 .
C9 C10 1.382(7) .
C9 H9 0.9500 .
C10 C11 1.344(7) .
C10 H10 0.9500 .
C11 H11 0.9500 .
C12 C13 1.385(6) .
C12 C17 1.389(5) .
C13 C14 1.391(6) .
C13 H13 0.9500 .
C14 C15 1.366(7) .
C14 H14 0.9500 .
C15 C16 1.350(7) .
C15 H15 0.9500 .
C16 C17 1.367(5) .
C16 H16 0.9500 .
C17 H17 0.9500 .
C18 C23 1.394(5) .
C18 C19 1.398(5) .
C19 C20 1.379(5) .
C19 H19 0.9500 .
C20 C21 1.379(6) .
C20 H20 0.9500 .
C21 C22 1.383(6) .
C21 H21 0.9500 .
C22 C23 1.398(5) .
C22 H22 0.9500 .
C23 H23 0.9500 .
C24 C29 1.392(5) .
C24 C25 1.396(5) .
C25 C26 1.384(5) .
C25 H25 0.9500 .
C26 C27 1.381(6) .
C26 H26 0.9500 .
C27 C28 1.375(6) .
C27 H27 0.9500 .
C28 C29 1.394(5) .
C28 H28 0.9500 .
C29 H29 0.9500 .
C30 C31 1.393(5) .
C30 C35 1.398(5) .
C31 C32 1.394(5) .
C31 H31 0.9500 .
C32 C33 1.373(5) .
C32 H32 0.9500 .
C33 C34 1.369(6) .
C33 H33 0.9500 .
C34 C35 1.386(5) .
C34 H34 0.9500 .
C35 H35 0.9500 .
C36 C37 1.386(5) .
C36 C41 1.404(5) .
C37 C38 1.379(5) .
C37 H37 0.9500 .
C38 C39 1.384(5) .
C38 H38 0.9500 .
C39 C40 1.388(5) .
C39 H39 0.9500 .
C40 C41 1.372(5) .
C40 H40 0.9500 .
C41 H41 0.9500 .
C42 C47 1.388(5) .
C42 C43 1.393(6) .
C43 C44 1.393(6) .
C43 H43 0.9500 .
C44 C45 1.383(7) .
C44 H44 0.9500 .
C45 C46 1.384(8) .
C45 H45 0.9500 .
C46 C47 1.378(6) .
C46 H46 0.9500 .
C47 H47 0.9500 .
C48 Cl3 1.743(6) 2_565
C48 Cl4 1.794(6) .
C48 H48A 0.9900 .
C48 H48B 0.9900 .
C49 Cl6 1.727(7) 2_666
C49 Cl5 1.783(8) 2_666
C49 H49A 0.9900 .
C49 H49B 0.9900 .
Cl3 C48 1.743(6) 2_565
Cl5 C49 1.784(8) 2_666
Cl6 C49 1.727(7) 2_666
